data_4114605
loop_
_publ_author_name
'Carrie E. Buss'
'Kent R. Mann'

_publ_section_title
;
 Synthesis and Characterization of Pt(CN-p-(C2H5)C6H4)2(CN)2, a
 Crystalline Vapoluminescent Compound That Detects Vapor-Phase Aromatic
 Hydrocarbons
;
_journal_name_full 'Journal of the American Chemical Society'
_journal_page_first 1031
_journal_page_last 1039
_journal_paper_doi 10.1021/ja011986v
_journal_volume 124
_journal_year 2002
_chemical_formula_sum 'C23.5 H22 N4 Pt'
_chemical_formula_weight 555.54
_chemical_name_systematic
; 
 ? 
;
_space_group_IT_number 15
_symmetry_cell_setting monoclinic
_symmetry_space_group_name_Hall '-C 2yc'
_symmetry_space_group_name_H-M 'C 1 2/c 1'
_atom_sites_solution_hydrogens geom
_atom_sites_solution_primary direct
_atom_sites_solution_secondary difmap
_audit_creation_method SHELXL-97
_cell_angle_alpha 90.000(1)
_cell_angle_beta 118.127(1)
_cell_angle_gamma 90.000(1)
_cell_formula_units_Z 8
_cell_length_a 19.894(1)
_cell_length_b 18.365(1)
_cell_length_c 13.150(1)
_cell_measurement_temperature 173(2)
_cell_volume 4237.0(5)
_computing_structure_refinement 'SHELXL-97 (Sheldrick, 1997)'
_computing_structure_solution 'SHELXS-97 (Sheldrick, 1990)'
_diffrn_ambient_temperature 173(2)
_diffrn_measured_fraction_theta_full 0.985
_diffrn_measured_fraction_theta_max 0.985
_diffrn_radiation_monochromator graphite
_diffrn_radiation_source 'fine-focus sealed tube'
_diffrn_radiation_type MoK\a
_diffrn_radiation_wavelength 0.71073
_diffrn_reflns_av_R_equivalents 0.0274
_diffrn_reflns_av_sigmaI/netI 0.0427
_diffrn_reflns_limit_h_max 20
_diffrn_reflns_limit_h_min -23
_diffrn_reflns_limit_k_max 21
_diffrn_reflns_limit_k_min 0
_diffrn_reflns_limit_l_max 15
_diffrn_reflns_limit_l_min 0
_diffrn_reflns_number 9918
_diffrn_reflns_theta_full 25.01
_diffrn_reflns_theta_max 25.01
_diffrn_reflns_theta_min 1.61
_exptl_absorpt_coefficient_mu 6.639
_exptl_absorpt_correction_T_max 0.515
_exptl_absorpt_correction_T_min 0.136
_exptl_absorpt_correction_type multi-scan
_exptl_absorpt_process_details 'SADABS (Sheldrick, 1996)'
_exptl_crystal_colour Yellow
_exptl_crystal_density_diffrn 1.742
_exptl_crystal_description Needle
_exptl_crystal_F_000 2152
_exptl_crystal_size_max 0.30
_exptl_crystal_size_mid 0.10
_exptl_crystal_size_min 0.10
_refine_diff_density_max 0.801
_refine_diff_density_min -0.976
_refine_diff_density_rms 0.130
_refine_ls_extinction_method none
_refine_ls_goodness_of_fit_ref 1.046
_refine_ls_hydrogen_treatment mixed
_refine_ls_matrix_type full
_refine_ls_number_parameters 254
_refine_ls_number_reflns 3687
_refine_ls_number_restraints 15
_refine_ls_restrained_S_all 1.044
_refine_ls_R_factor_all 0.0715
_refine_ls_R_factor_gt 0.0328
_refine_ls_shift/su_max 0.002
_refine_ls_shift/su_mean 0.000
_refine_ls_structure_factor_coef Fsqd
_refine_ls_weighting_details 'calc w=1/[\s^2^(Fo^2^)+(0.0307P)^2^+3.4971P] where P=(Fo^2^+2Fc^2^)/3'
_refine_ls_weighting_scheme calc
_refine_ls_wR_factor_gt 0.0687
_refine_ls_wR_factor_ref 0.0792
_reflns_number_gt 2181
_reflns_number_total 3687
_reflns_threshold_expression >2sigma(I)
_cod_data_source_file ja011986v_1.cif
_cod_data_source_block 274d
_cod_depositor_comments
;
The following automatic conversions were performed:

'_exptl_absorpt_correction_type' value 'multi-scans' was replaced
with the value 'multi-scan' as specified in the replacement file
'src/cod-tools/trunk/data/replacement-values/replacement_values.lst'.

Automatic conversion script
Id: cif_fix_values 5376 2017-05-30 11:51:03Z andrius 
;
_cod_original_cell_volume 4237.1(4)
_cod_original_formula_sum 'C23.50 H22 N4 Pt'
_cod_database_code 4114605

loop_
_symmetry_equiv_pos_as_xyz
'x, y, z'
'-x, y, -z+1/2'
'x+1/2, y+1/2, z'
'-x+1/2, y+1/2, -z+1/2'
'-x, -y, -z'
'x, -y, z-1/2'
'-x+1/2, -y+1/2, -z'
'x+1/2, -y+1/2, z-1/2'

loop_
_atom_site_label
_atom_site_type_symbol
_atom_site_fract_x
_atom_site_fract_y
_atom_site_fract_z
_atom_site_U_iso_or_equiv
_atom_site_adp_type
_atom_site_occupancy
_atom_site_symmetry_multiplicity
_atom_site_calc_flag
_atom_site_refinement_flags
_atom_site_disorder_assembly
_atom_site_disorder_group
Pt1 Pt 0.003714(10) 0.000680(17) 0.128013(18) 0.01798(9) Uani 1 1 d . . .
N1 N 0.1606(3) -0.0822(3) 0.2393(5) 0.0342(16) Uani 1 1 d . . .
C1 C 0.1043(4) -0.0511(4) 0.1985(5) 0.0229(16) Uani 1 1 d . . .
C2 C 0.0612(4) 0.0957(4) 0.1664(5) 0.0233(16) Uani 1 1 d . . .
N2 N 0.0959(3) 0.1478(3) 0.1903(5) 0.0323(15) Uani 1 1 d . . .
C3 C -0.0494(4) -0.0952(4) 0.0972(6) 0.0242(16) Uani 1 1 d . . .
N3 N -0.0780(3) -0.1497(3) 0.0864(5) 0.0242(14) Uani 1 1 d . . .
N4 N -0.1518(3) 0.0826(3) 0.0316(4) 0.0221(13) Uani 1 1 d . . .
C4 C -0.1136(3) -0.2170(4) 0.0781(6) 0.0267(17) Uani 1 1 d . . .
C9 C -0.1547(4) -0.2503(4) -0.0272(6) 0.0285(17) Uani 1 1 d . . .
H9A H -0.1594 -0.2288 -0.0960 0.034 Uiso 1 1 calc R . .
C5 C -0.1063(4) -0.2476(4) 0.1792(6) 0.0365(19) Uani 1 1 d . . .
H5A H -0.0778 -0.2239 0.2513 0.044 Uiso 1 1 calc R . .
C8 C -0.1895(4) -0.3170(4) -0.0295(6) 0.0301(18) Uani 1 1 d . . .
H8A H -0.2181 -0.3406 -0.1016 0.036 Uiso 1 1 calc R . .
C6 C -0.1420(4) -0.3139(4) 0.1721(6) 0.037(2) Uani 1 1 d . . .
H6A H -0.1376 -0.3354 0.2407 0.044 Uiso 1 1 calc R . .
C7 C -0.1839(3) -0.3497(4) 0.0681(6) 0.0271(17) Uani 1 1 d . . .
C10 C -0.2205(4) -0.4229(4) 0.0611(6) 0.041(2) Uani 1 1 d . . .
H10A H -0.2676 -0.4260 -0.0137 0.049 Uiso 1 1 calc R . .
H10B H -0.1854 -0.4613 0.0615 0.049 Uiso 1 1 calc R . .
C11 C -0.2402(4) -0.4389(4) 0.1557(6) 0.041(2) Uani 1 1 d . . .
H11A H -0.2637 -0.4872 0.1436 0.062 Uiso 1 1 calc R . .
H11B H -0.2761 -0.4021 0.1552 0.062 Uiso 1 1 calc R . .
H11C H -0.1938 -0.4378 0.2302 0.062 Uiso 1 1 calc R . .
C12 C -0.0947(4) 0.0533(4) 0.0651(5) 0.0214(16) Uani 1 1 d . . .
C13 C -0.2227(4) 0.1165(4) -0.0015(6) 0.0255(17) Uani 1 1 d . . .
C14 C -0.2601(4) 0.1012(4) 0.0624(6) 0.0348(19) Uani 1 1 d . . .
H14A H -0.2385 0.0692 0.1267 0.042 Uiso 1 1 calc R . .
C18 C -0.2531(4) 0.1629(4) -0.0943(6) 0.0307(18) Uani 1 1 d . . .
H18A H -0.2278 0.1714 -0.1390 0.037 Uiso 1 1 calc R . .
C15 C -0.3295(4) 0.1340(4) 0.0296(6) 0.0308(18) Uani 1 1 d . . .
H15A H -0.3567 0.1224 0.0706 0.037 Uiso 1 1 calc R . .
C17 C -0.3212(4) 0.1968(4) -0.1209(6) 0.0301(18) Uani 1 1 d . . .
H17A H -0.3414 0.2307 -0.1827 0.036 Uiso 1 1 calc R . .
C16 C -0.3614(4) 0.1832(4) -0.0609(6) 0.0257(17) Uani 1 1 d . . .
C19 C -0.4355(4) 0.2215(4) -0.0916(6) 0.0357(19) Uani 1 1 d . . .
H19A H -0.4386 0.2653 -0.1374 0.043 Uiso 1 1 calc R . .
H19B H -0.4779 0.1889 -0.1416 0.043 Uiso 1 1 calc R . .
C20 C -0.4472(4) 0.2444(4) 0.0088(6) 0.046(2) Uani 1 1 d . . .
H20A H -0.4967 0.2687 -0.0199 0.068 Uiso 1 1 calc R . .
H20B H -0.4066 0.2781 0.0578 0.068 Uiso 1 1 calc R . .
H20C H -0.4460 0.2014 0.0537 0.068 Uiso 1 1 calc R . .
C27 C -0.4384(7) -0.0243(11) 0.2082(15) 0.42(4) Uiso 0.50 1 d PD A -1
H27A H -0.3977 -0.0603 0.2286 0.629 Uiso 0.50 1 calc PR A -1
H27B H -0.4760 -0.0427 0.2302 0.629 Uiso 0.50 1 calc PR A -1
H27C H -0.4167 0.0214 0.2492 0.629 Uiso 0.50 1 calc PR A -1
C21 C -0.4767(4) -0.0108(8) 0.0802(14) 0.119(10) Uiso 0.50 1 d PD A -1
C22 C -0.5261(5) 0.0476(8) 0.0339(12) 0.075(7) Uiso 0.50 1 d PD A -1
H22 H -0.5358 0.0790 0.0828 0.090 Uiso 0.50 1 calc PR A -1
C23 C -0.5612(7) 0.0599(9) -0.0842(11) 0.062(5) Uiso 0.50 1 d PD A -1
H23 H -0.5951 0.0998 -0.1161 0.074 Uiso 0.50 1 calc PR A -1
C24 C -0.5471(9) 0.0140(10) -0.1555(14) 0.131(11) Uiso 0.50 1 d PD A -1
H24 H -0.5712 0.0225 -0.2363 0.157 Uiso 0.50 1 calc PR A -1
C25 C -0.4976(9) -0.0443(10) -0.1088(13) 0.122(10) Uiso 0.50 1 d PD A -1
H25 H -0.4878 -0.0758 -0.1577 0.146 Uiso 0.50 1 calc PR A -1
C26 C -0.4623(9) -0.0568(9) 0.0091(13) 0.118(10) Uiso 0.50 1 d PD A -1
H26 H -0.4284 -0.0968 0.0410 0.142 Uiso 0.50 1 calc PR A -1

loop_
_atom_site_aniso_label
_atom_site_aniso_U_11
_atom_site_aniso_U_22
_atom_site_aniso_U_33
_atom_site_aniso_U_23
_atom_site_aniso_U_13
_atom_site_aniso_U_12
Pt1 0.01922(14) 0.01888(14) 0.01714(14) 0.00020(15) 0.00966(10) -0.00025(15)
N1 0.031(4) 0.036(4) 0.039(4) 0.007(3) 0.020(3) 0.006(3)
C1 0.034(4) 0.022(4) 0.018(4) 0.006(3) 0.017(3) -0.001(3)
C2 0.026(4) 0.033(5) 0.011(3) 0.001(3) 0.009(3) 0.006(3)
N2 0.036(4) 0.034(4) 0.027(4) -0.004(3) 0.014(3) -0.005(3)
C3 0.027(4) 0.028(4) 0.017(4) 0.001(3) 0.009(3) 0.002(3)
N3 0.021(3) 0.026(4) 0.024(3) 0.001(3) 0.010(3) -0.003(3)
N4 0.019(3) 0.022(3) 0.022(3) -0.001(3) 0.007(2) 0.001(2)
C4 0.021(4) 0.028(4) 0.029(4) 0.000(3) 0.011(3) -0.004(3)
C9 0.033(4) 0.031(5) 0.029(4) 0.002(4) 0.021(3) 0.001(3)
C5 0.038(4) 0.038(5) 0.024(4) -0.001(4) 0.007(3) -0.012(4)
C8 0.031(4) 0.033(5) 0.025(4) -0.012(4) 0.012(3) -0.011(3)
C6 0.055(5) 0.031(5) 0.023(4) -0.007(4) 0.016(4) -0.021(4)
C7 0.023(4) 0.027(4) 0.032(4) -0.005(4) 0.014(3) -0.005(3)
C10 0.041(5) 0.035(5) 0.040(5) -0.003(4) 0.014(4) -0.015(4)
C11 0.056(5) 0.033(5) 0.041(5) -0.015(4) 0.029(4) -0.022(4)
C12 0.024(4) 0.017(4) 0.021(4) -0.002(3) 0.009(3) -0.007(3)
C13 0.023(4) 0.025(4) 0.025(4) -0.007(3) 0.008(3) 0.004(3)
C14 0.040(5) 0.039(5) 0.026(4) 0.008(4) 0.016(4) 0.010(4)
C18 0.026(4) 0.032(5) 0.033(4) 0.005(4) 0.014(3) 0.004(3)
C15 0.031(4) 0.040(5) 0.027(4) 0.012(4) 0.019(3) 0.014(3)
C17 0.037(4) 0.031(5) 0.023(4) 0.005(4) 0.014(3) 0.008(3)
C16 0.027(4) 0.028(4) 0.020(4) -0.003(3) 0.010(3) 0.003(3)
C19 0.033(4) 0.043(5) 0.025(4) 0.011(4) 0.009(3) 0.012(3)
C20 0.040(5) 0.060(6) 0.044(5) 0.000(5) 0.026(4) 0.014(4)

loop_
_atom_type_symbol
_atom_type_description
_atom_type_scat_dispersion_real
_atom_type_scat_dispersion_imag
_atom_type_scat_source
C C 0.0033 0.0016 'International Tables Vol C Tables 4.2.6.8 and 6.1.1.4'
H H 0.0000 0.0000 'International Tables Vol C Tables 4.2.6.8 and 6.1.1.4'
N N 0.0061 0.0033 'International Tables Vol C Tables 4.2.6.8 and 6.1.1.4'
Pt Pt -1.7033 8.3905 'International Tables Vol C Tables 4.2.6.8 and 6.1.1.4'

loop_
_geom_angle_atom_site_label_1
_geom_angle_atom_site_label_2
_geom_angle_atom_site_label_3
_geom_angle
C12 Pt1 C3 91.3(3)
C12 Pt1 C1 177.5(3)
C3 Pt1 C1 89.6(3)
C12 Pt1 C2 90.8(2)
C3 Pt1 C2 177.3(2)
C1 Pt1 C2 88.3(2)
N1 C1 Pt1 178.0(6)
N2 C2 Pt1 177.6(6)
N3 C3 Pt1 176.0(6)
C3 N3 C4 177.3(7)
C12 N4 C13 175.2(7)
C9 C4 C5 122.0(7)
C9 C4 N3 120.6(6)
C5 C4 N3 117.4(6)
C4 C9 C8 117.6(7)
C4 C5 C6 118.1(7)
C7 C8 C9 122.9(7)
C7 C6 C5 122.2(7)
C8 C7 C6 117.4(7)
C8 C7 C10 120.6(6)
C6 C7 C10 122.0(7)
C11 C10 C7 115.5(6)
N4 C12 Pt1 177.7(6)
C18 C13 C14 121.7(6)
C18 C13 N4 120.5(6)
C14 C13 N4 117.8(6)
C15 C14 C13 117.8(7)
C13 C18 C17 118.4(7)
C14 C15 C16 122.7(7)
C18 C17 C16 122.4(7)
C17 C16 C15 116.9(6)
C17 C16 C19 121.1(6)
C15 C16 C19 121.9(6)
C20 C19 C16 115.6(6)
C22 C21 C26 120.2(16)
C22 C21 C27 119.9(8)
C26 C21 C27 119.9(8)
C21 C22 C23 119.8(16)
C24 C23 C22 120.2(16)
C23 C24 C25 119.9(16)
C26 C25 C24 120.1(16)
C21 C26 C25 119.8(16)

loop_
_geom_bond_atom_site_label_1
_geom_bond_atom_site_label_2
_geom_bond_distance
Pt1 C12 1.981(7)
Pt1 C3 1.995(7)
Pt1 C1 2.004(7)
Pt1 C2 2.016(7)
N1 C1 1.141(8)
C2 N2 1.134(8)
C3 N3 1.126(8)
N3 C4 1.404(8)
N4 C12 1.141(8)
N4 C13 1.409(7)
C4 C9 1.375(9)
C4 C5 1.387(9)
C9 C8 1.400(9)
C5 C6 1.391(9)
C8 C7 1.373(9)
C6 C7 1.387(9)
C7 C10 1.510(9)
C10 C11 1.501(9)
C13 C18 1.372(9)
C13 C14 1.390(9)
C14 C15 1.376(8)
C18 C17 1.379(9)
C15 C16 1.387(9)
C17 C16 1.386(9)
C16 C19 1.506(8)
C19 C20 1.505(9)
C27 C21 1.505(3)
C21 C22 1.386(3)
C21 C26 1.386(3)
C22 C23 1.388(3)
C23 C24 1.385(3)
C24 C25 1.387(3)
C25 C26 1.387(3)

loop_
_geom_torsion_atom_site_label_1
_geom_torsion_atom_site_label_2
_geom_torsion_atom_site_label_3
_geom_torsion_atom_site_label_4
_geom_torsion
C12 Pt1 C1 N1 86(20)
C3 Pt1 C1 N1 -24(19)
C2 Pt1 C1 N1 155(19)
C12 Pt1 C2 N2 167(16)
C3 Pt1 C2 N2 27(19)
C1 Pt1 C2 N2 -11(16)
C12 Pt1 C3 N3 -105(9)
C1 Pt1 C3 N3 73(9)
C2 Pt1 C3 N3 35(13)
Pt1 C3 N3 C4 20(22)
C3 N3 C4 C9 159(15)
C3 N3 C4 C5 -20(15)
C5 C4 C9 C8 -0.1(10)
N3 C4 C9 C8 -179.3(6)
C9 C4 C5 C6 0.1(11)
N3 C4 C5 C6 179.3(7)
C4 C9 C8 C7 -0.1(10)
C4 C5 C6 C7 0.1(12)
C9 C8 C7 C6 0.3(11)
C9 C8 C7 C10 -178.0(7)
C5 C6 C7 C8 -0.3(11)
C5 C6 C7 C10 177.9(7)
C8 C7 C10 C11 -155.0(7)
C6 C7 C10 C11 26.8(10)
C13 N4 C12 Pt1 9(22)
C3 Pt1 C12 N4 59(16)
C1 Pt1 C12 N4 -50(19)
C2 Pt1 C12 N4 -119(16)
C12 N4 C13 C18 173(8)
C12 N4 C13 C14 -7(8)
C18 C13 C14 C15 0.3(11)
N4 C13 C14 C15 -179.6(6)
C14 C13 C18 C17 2.4(11)
N4 C13 C18 C17 -177.7(6)
C13 C14 C15 C16 -2.6(11)
C13 C18 C17 C16 -3.0(11)
C18 C17 C16 C15 0.8(10)
C18 C17 C16 C19 179.6(7)
C14 C15 C16 C17 2.1(11)
C14 C15 C16 C19 -176.7(7)
C17 C16 C19 C20 -140.5(7)
C15 C16 C19 C20 38.2(10)
C26 C21 C22 C23 0.00(3)
C27 C21 C22 C23 180.00(3)
C21 C22 C23 C24 0.00(3)
C22 C23 C24 C25 0.01(7)
C23 C24 C25 C26 -0.01(9)
C22 C21 C26 C25 0.00(7)
C27 C21 C26 C25 180.00(5)
C24 C25 C26 C21 0.01(9)
